data_2222636
loop_
_publ_author_name
'H\"okelek, Tuncer'
'Y\?ilmaz, Filiz'
'Tercan, Bar\?i\,s'
'Aybirdi, \"Ozg\"ur'
'Necefo\(glu, Hacali'

_publ_section_title
Tetrakis[\m-4-(diethylamino)benzoato-\k^2^<i>O</i>:<i>O</i>']bis[(<i>N</i>,<i>N</i>-diethylnicotinamide-\k<i>N</i>^1^)zinc(II)]
_journal_coeditor_code CI2853
_journal_issue 8
_journal_name_full 'Acta Crystallographica Section E'
_journal_page_first m955
_journal_page_last m956
_journal_paper_doi 10.1107/S1600536809027986
_journal_volume 65
_journal_year 2009
_chemical_formula_iupac '[Zn2 (C11 H14 N O2)4 (C10 H14 N2 O)2]'
_chemical_formula_moiety 'C64 H84 N8 O10 Zn2'
_chemical_formula_sum 'C64 H84 N8 O10 Zn2'
_chemical_formula_weight 1256.13
_chemical_name_systematic
;
Tetrakis[\m-4-(diethylamino)benzoato-
\k^2^<i>O</i>:<i>O</i>']bis[(<i>N</i>,<i>N</i>-
diethylnicotinamide-\k<i>N</i>^1^)zinc(II)]
;
_space_group_IT_number 14
_symmetry_cell_setting monoclinic
_symmetry_space_group_name_Hall '-P 2yn'
_symmetry_space_group_name_H-M 'P 1 21/n 1'
_atom_sites_solution_hydrogens geom
_atom_sites_solution_primary direct
_atom_sites_solution_secondary difmap
_audit_creation_method SHELXL-97
_cell_angle_alpha 90.00
_cell_angle_beta 93.837(3)
_cell_angle_gamma 90.00
_cell_formula_units_Z 2
_cell_length_a 10.3758(2)
_cell_length_b 13.4107(2)
_cell_length_c 22.4458(3)
_cell_measurement_reflns_used 9966
_cell_measurement_temperature 100(2)
_cell_measurement_theta_max 28.18
_cell_measurement_theta_min 2.37
_cell_volume 3116.26(9)
_computing_cell_refinement 'SAINT (Bruker, 2007)'
_computing_data_collection 'APEX2 (Bruker, 2007)'
_computing_data_reduction 'SAINT (Bruker, 2007)'
_computing_molecular_graphics 'ORTEP-3 for Windows (Farrugia, 1997)'
_computing_publication_material 'WinGX (Farrugia, 1999) and PLATON (Spek, 2009)'
_computing_structure_refinement 'SHELXL97 (Sheldrick, 2008)'
_computing_structure_solution 'SHELXS97 (Sheldrick, 2008)'
_diffrn_ambient_temperature 100(2)
_diffrn_measured_fraction_theta_full 0.991
_diffrn_measured_fraction_theta_max 0.991
_diffrn_measurement_device_type 'Bruker Kappa APEXII CCD area-detector'
_diffrn_measurement_method '\f and \w'
_diffrn_radiation_monochromator graphite
_diffrn_radiation_source 'fine-focus sealed tube'
_diffrn_radiation_type MoK\a
_diffrn_radiation_wavelength 0.71073
_diffrn_reflns_av_R_equivalents 0.0276
_diffrn_reflns_av_sigmaI/netI 0.0301
_diffrn_reflns_limit_h_max 13
_diffrn_reflns_limit_h_min -13
_diffrn_reflns_limit_k_max 14
_diffrn_reflns_limit_k_min -17
_diffrn_reflns_limit_l_max 29
_diffrn_reflns_limit_l_min -29
_diffrn_reflns_number 28538
_diffrn_reflns_theta_full 28.25
_diffrn_reflns_theta_max 28.25
_diffrn_reflns_theta_min 1.77
_diffrn_standards_number 0
_exptl_absorpt_coefficient_mu 0.834
_exptl_absorpt_correction_T_max 0.798
_exptl_absorpt_correction_T_min 0.778
_exptl_absorpt_correction_type multi-scan
_exptl_absorpt_process_details '(SADABS; Bruker, 2005)'
_exptl_crystal_colour colourless
_exptl_crystal_density_diffrn 1.339
_exptl_crystal_density_method 'not measured'
_exptl_crystal_description Block
_exptl_crystal_F_000 1328
_exptl_crystal_size_max 0.54
_exptl_crystal_size_mid 0.31
_exptl_crystal_size_min 0.27
_refine_diff_density_max 0.335
_refine_diff_density_min -0.503
_refine_ls_extinction_method none
_refine_ls_goodness_of_fit_ref 1.037
_refine_ls_hydrogen_treatment constr
_refine_ls_matrix_type full
_refine_ls_number_parameters 417
_refine_ls_number_reflns 7635
_refine_ls_number_restraints 30
_refine_ls_restrained_S_all 1.041
_refine_ls_R_factor_all 0.0421
_refine_ls_R_factor_gt 0.0293
_refine_ls_shift/su_max 0.001
_refine_ls_shift/su_mean 0.000
_refine_ls_structure_factor_coef Fsqd
_refine_ls_weighting_details 'calc w=1/[\s^2^(Fo^2^)+(0.0361P)^2^+1.1231P] where P=(Fo^2^+2Fc^2^)/3'
_refine_ls_weighting_scheme calc
_refine_ls_wR_factor_gt 0.0716
_refine_ls_wR_factor_ref 0.0767
_reflns_number_gt 6141
_reflns_number_total 7635
_reflns_threshold_expression I>2\s(I)
_cod_data_source_file ci2853.cif
_cod_data_source_block I
_cod_depositor_comments
;
The following automatic conversions were performed:
'_symmetry_cell_setting' value 'Monoclinic' changed to 'monoclinic'
according to '/home/saulius/struct/CIF-dictionaries/cif_core.dic'
dictionary named 'cif_core.dic' version 2.4.1 from 2010-06-29.

Automatic conversion script
Id: cif_fix_enum 1527 2010-12-29 10:47:43Z saulius 

The following automatic conversions were performed:

'_symmetry_cell_setting' value 'Monoclinic' changed to 'monoclinic'
according to /home/saulius/struct/CIF-dictionaries/cif_core.dic
dictionary named 'cif_core.dic' version 2.4.1 from 2010-06-29.

Automatic conversion script
Id: cif_fix_values 1715 2011-07-08 13:25:40Z adriana 
;
_cod_original_sg_symbol_H-M 'P 21/n'
_cod_database_code 2222636
_cod_database_fobs_code 2222636

loop_
_symmetry_equiv_pos_as_xyz
'x, y, z'
'-x+1/2, y+1/2, -z+1/2'
'-x, -y, -z'
'x-1/2, -y-1/2, z-1/2'

loop_
_atom_site_type_symbol
_atom_site_label
_atom_site_fract_x
_atom_site_fract_y
_atom_site_fract_z
_atom_site_U_iso_or_equiv
_atom_site_adp_type
_atom_site_calc_flag
_atom_site_refinement_flags
_atom_site_occupancy
_atom_site_disorder_assembly
_atom_site_disorder_group
Zn Zn1 0.590282(14) -0.001300(11) 0.051808(7) 0.01207(5) Uani d . 1 . .
O O1 0.71173(9) 0.04299(8) -0.01063(5) 0.0211(2) Uani d . 1 . .
O O2 0.62210(10) -0.14522(8) 0.02975(5) 0.0224(2) Uani d . 1 . .
O O3 0.51994(10) 0.14132(8) 0.04988(5) 0.0224(2) Uani d . 1 . .
O O4 0.42848(9) -0.04493(9) 0.09108(5) 0.0233(2) Uani d . 1 . .
O O5 0.89856(10) 0.27621(8) 0.22536(5) 0.0239(2) Uani d . 1 . .
N N1 0.70525(11) 0.01702(9) 0.12883(5) 0.0141(2) Uani d . 1 . .
N N2 1.04716(11) 0.21838(9) 0.16475(5) 0.0165(3) Uani d . 1 . .
N N3 1.07197(11) 0.22316(9) -0.20302(5) 0.0168(3) Uani d . 1 . .
N N4 0.69189(18) -0.58476(12) -0.07155(8) 0.0523(5) Uani d D 1 . .
C C1 0.68215(13) 0.05780(11) -0.06557(7) 0.0171(3) Uani d . 1 . .
C C2 0.78619(13) 0.09438(10) -0.10265(6) 0.0153(3) Uani d . 1 . .
C C3 0.90883(13) 0.11536(11) -0.07684(6) 0.0167(3) Uani d . 1 . .
H H3A 0.9277 0.1008 -0.0358 0.020 Uiso calc R 1 . .
C C4 1.00401(13) 0.15681(11) -0.10930(6) 0.0163(3) Uani d . 1 . .
H H4A 1.0862 0.1713 -0.0901 0.020 Uiso calc R 1 . .
C C5 0.98026(13) 0.17780(11) -0.17073(6) 0.0156(3) Uani d . 1 . .
C C6 0.85852(13) 0.14974(11) -0.19736(6) 0.0189(3) Uani d . 1 . .
H H6A 0.8412 0.1582 -0.2392 0.023 Uiso calc R 1 . .
C C7 0.76393(13) 0.11015(11) -0.16366(6) 0.0178(3) Uani d . 1 . .
H H7A 0.6822 0.0934 -0.1826 0.021 Uiso calc R 1 . .
C C8 1.04919(14) 0.23897(12) -0.26731(6) 0.0209(3) Uani d . 1 . .
H H8A 1.0051 0.1793 -0.2848 0.025 Uiso calc R 1 . .
H H8B 1.1339 0.2444 -0.2849 0.025 Uiso calc R 1 . .
C C9 0.96903(15) 0.33067(13) -0.28572(7) 0.0267(4) Uani d . 1 . .
H H9A 0.9590 0.3346 -0.3294 0.040 Uiso calc R 1 . .
H H9B 1.0129 0.3908 -0.2699 0.040 Uiso calc R 1 . .
H H9C 0.8837 0.3256 -0.2697 0.040 Uiso calc R 1 . .
C C10 1.18098(13) 0.27590(11) -0.17287(6) 0.0178(3) Uani d . 1 . .
H H10A 1.2477 0.2868 -0.2017 0.021 Uiso calc R 1 . .
H H10B 1.2193 0.2333 -0.1403 0.021 Uiso calc R 1 . .
C C11 1.14461(15) 0.37612(12) -0.14676(7) 0.0241(3) Uani d . 1 . .
H H11A 1.2217 0.4073 -0.1272 0.036 Uiso calc R 1 . .
H H11B 1.0800 0.3659 -0.1174 0.036 Uiso calc R 1 . .
H H11C 1.1088 0.4196 -0.1788 0.036 Uiso calc R 1 . .
C C12 0.56282(13) -0.18488(11) -0.01543(6) 0.0178(3) Uani d . 1 . .
C C13 0.59362(14) -0.29028(11) -0.02924(6) 0.0185(3) Uani d . 1 . .
C C14 0.68952(15) -0.34159(12) 0.00421(7) 0.0231(3) Uani d . 1 A .
H H14A 0.7339 -0.3092 0.0372 0.028 Uiso calc R 1 . .
C C15 0.72204(16) -0.43823(12) -0.00909(7) 0.0281(4) Uani d . 1 . .
H H15A 0.7886 -0.4709 0.0146 0.034 Uiso calc R 1 A .
C C16 0.65822(19) -0.48938(12) -0.05719(8) 0.0314(4) Uani d . 1 A .
C C17 0.55900(16) -0.43734(12) -0.09041(7) 0.0281(4) Uani d . 1 . .
H H17A 0.5123 -0.4697 -0.1227 0.034 Uiso calc R 1 A .
C C18 0.52914(15) -0.34049(12) -0.07659(7) 0.0215(3) Uani d . 1 A .
H H18A 0.4628 -0.3070 -0.1000 0.026 Uiso calc R 1 . .
C C19 0.6089(3) -0.6454(2) -0.11435(12) 0.0390(8) Uani d PD 0.798(5) A 1
H H19A 0.5177 -0.6240 -0.1135 0.047 Uiso calc PR 0.798(5) A 1
H H19B 0.6145 -0.7167 -0.1032 0.047 Uiso calc PR 0.798(5) A 1
C C19A 0.6650(8) -0.6238(6) -0.1345(3) 0.021(2) Uani d PDU 0.202(5) A 2
H H19C 0.6501 -0.5692 -0.1638 0.025 Uiso calc PR 0.202(5) A 2
H H19D 0.7350 -0.6677 -0.1469 0.025 Uiso calc PR 0.202(5) A 2
C C20 0.6553(3) -0.6304(2) -0.17580(13) 0.0488(9) Uani d PD 0.798(5) A 1
H H20A 0.6016 -0.6697 -0.2047 0.073 Uiso calc PR 0.798(5) A 1
H H20B 0.7454 -0.6522 -0.1762 0.073 Uiso calc PR 0.798(5) A 1
H H20C 0.6491 -0.5596 -0.1865 0.073 Uiso calc PR 0.798(5) A 1
C C20A 0.5425(8) -0.6813(7) -0.1250(4) 0.025(2) Uani d PD 0.202(5) A 2
H H20D 0.5104 -0.7120 -0.1628 0.038 Uiso calc PR 0.202(5) A 2
H H20E 0.4770 -0.6358 -0.1111 0.038 Uiso calc PR 0.202(5) A 2
H H20F 0.5609 -0.7335 -0.0951 0.038 Uiso calc PR 0.202(5) A 2
C C21 0.8083(2) -0.63245(14) -0.04326(9) 0.0270(5) Uani d PD 0.890(5) A 1
H H21A 0.8758 -0.5814 -0.0346 0.032 Uiso calc PR 0.890(5) A 1
H H21B 0.8421 -0.6818 -0.0710 0.032 Uiso calc PR 0.890(5) A 1
C C21A 0.7424(11) -0.6515(9) -0.0200(5) 0.014(3) Uani d PDU 0.110(5) A 2
H H21C 0.7204 -0.6266 0.0196 0.017 Uiso calc PR 0.110(5) A 2
H H21D 0.7165 -0.7222 -0.0252 0.017 Uiso calc PR 0.110(5) A 2
C C22 0.77785(19) -0.68377(15) 0.01393(10) 0.0317(6) Uani d PD 0.890(5) A 1
H H22A 0.8564 -0.7150 0.0321 0.048 Uiso calc PR 0.890(5) A 1
H H22B 0.7119 -0.7350 0.0052 0.048 Uiso calc PR 0.890(5) A 1
H H22C 0.7455 -0.6347 0.0416 0.048 Uiso calc PR 0.890(5) A 1
C C22A 0.8816(13) -0.6323(12) -0.0329(7) 0.023(4) Uani d PDU 0.110(5) A 2
H H22D 0.9389 -0.6677 -0.0036 0.035 Uiso calc PR 0.110(5) A 2
H H22E 0.8993 -0.5606 -0.0304 0.035 Uiso calc PR 0.110(5) A 2
H H22F 0.8966 -0.6562 -0.0731 0.035 Uiso calc PR 0.110(5) A 2
C C23 0.78856(12) 0.09373(11) 0.13414(6) 0.0151(3) Uani d . 1 . .
H H23A 0.7982 0.1353 0.1005 0.018 Uiso calc R 1 . .
C C24 0.86084(12) 0.11458(11) 0.18662(6) 0.0146(3) Uani d . 1 . .
C C25 0.84666(13) 0.05239(11) 0.23546(6) 0.0176(3) Uani d . 1 . .
H H25A 0.8948 0.0646 0.2722 0.021 Uiso calc R 1 . .
C C26 0.76207(14) -0.02724(11) 0.23011(7) 0.0177(3) Uani d . 1 . .
H H26A 0.7523 -0.0710 0.2628 0.021 Uiso calc R 1 . .
C C27 0.69193(13) -0.04194(11) 0.17624(6) 0.0156(3) Uani d . 1 . .
H H27A 0.6322 -0.0957 0.1727 0.019 Uiso calc R 1 . .
C C28 0.93872(13) 0.20938(11) 0.19367(6) 0.0162(3) Uani d . 1 . .
C C29 1.10610(13) 0.13687(11) 0.13207(6) 0.0184(3) Uani d . 1 . .
H H29A 1.0595 0.0740 0.1392 0.022 Uiso calc R 1 . .
H H29B 1.1970 0.1283 0.1476 0.022 Uiso calc R 1 . .
C C30 1.10256(16) 0.15648(13) 0.06565(7) 0.0272(4) Uani d . 1 . .
H H30A 1.1425 0.1005 0.0457 0.041 Uiso calc R 1 . .
H H30B 1.1502 0.2179 0.0583 0.041 Uiso calc R 1 . .
H H30C 1.0127 0.1638 0.0499 0.041 Uiso calc R 1 . .
C C31 1.11704(14) 0.31346(11) 0.17016(7) 0.0218(3) Uani d . 1 . .
H H31A 1.2063 0.3033 0.1584 0.026 Uiso calc R 1 . .
H H31B 1.1222 0.3347 0.2125 0.026 Uiso calc R 1 . .
C C32 1.05431(16) 0.39602(12) 0.13212(8) 0.0309(4) Uani d . 1 . .
H H32A 1.1052 0.4573 0.1376 0.046 Uiso calc R 1 . .
H H32B 0.9665 0.4077 0.1442 0.046 Uiso calc R 1 . .
H H32C 1.0507 0.3763 0.0900 0.046 Uiso calc R 1 . .

loop_
_atom_site_aniso_label
_atom_site_aniso_U_11
_atom_site_aniso_U_22
_atom_site_aniso_U_33
_atom_site_aniso_U_12
_atom_site_aniso_U_13
_atom_site_aniso_U_23
Zn1 0.01304(8) 0.01106(9) 0.01221(9) 0.00028(6) 0.00165(6) -0.00082(6)
O1 0.0216(5) 0.0223(6) 0.0204(5) -0.0014(5) 0.0085(4) 0.0013(5)
O2 0.0304(6) 0.0132(5) 0.0238(6) 0.0017(5) 0.0019(4) -0.0040(5)
O3 0.0274(6) 0.0142(5) 0.0257(6) 0.0067(4) 0.0026(4) 0.0000(5)
O4 0.0168(5) 0.0281(6) 0.0256(6) -0.0040(5) 0.0057(4) 0.0017(5)
O5 0.0239(5) 0.0195(6) 0.0292(6) -0.0031(5) 0.0091(4) -0.0091(5)
N1 0.0142(5) 0.0124(6) 0.0160(6) 0.0015(4) 0.0030(4) -0.0008(5)
N2 0.0143(5) 0.0152(6) 0.0199(6) -0.0008(5) 0.0010(5) -0.0042(5)
N3 0.0159(5) 0.0193(7) 0.0157(6) -0.0015(5) 0.0039(4) 0.0010(5)
N4 0.0780(12) 0.0235(8) 0.0499(10) 0.0278(9) -0.0370(9) -0.0196(8)
C1 0.0198(7) 0.0104(7) 0.0219(8) 0.0016(6) 0.0075(6) -0.0015(6)
C2 0.0169(6) 0.0110(7) 0.0186(7) 0.0010(5) 0.0052(5) 0.0002(6)
C3 0.0204(7) 0.0141(7) 0.0157(7) 0.0011(6) 0.0033(5) -0.0005(6)
C4 0.0159(6) 0.0158(7) 0.0173(7) -0.0001(6) 0.0014(5) -0.0003(6)
C5 0.0161(6) 0.0128(7) 0.0184(7) 0.0013(6) 0.0053(5) 0.0000(6)
C6 0.0189(7) 0.0219(8) 0.0158(7) 0.0000(6) 0.0017(5) 0.0021(6)
C7 0.0149(6) 0.0177(7) 0.0210(7) -0.0007(6) 0.0015(5) 0.0005(6)
C8 0.0193(7) 0.0275(8) 0.0165(7) -0.0014(6) 0.0055(6) 0.0027(7)
C9 0.0261(8) 0.0297(9) 0.0240(8) -0.0027(7) -0.0007(6) 0.0073(7)
C10 0.0161(6) 0.0188(8) 0.0190(7) -0.0021(6) 0.0039(5) 0.0004(6)
C11 0.0305(8) 0.0205(8) 0.0215(8) 0.0008(7) 0.0022(6) 0.0001(7)
C12 0.0207(7) 0.0141(7) 0.0195(7) 0.0015(6) 0.0080(6) 0.0015(6)
C13 0.0240(7) 0.0127(7) 0.0191(7) 0.0027(6) 0.0040(6) -0.0002(6)
C14 0.0318(8) 0.0168(8) 0.0200(8) 0.0033(7) -0.0039(6) -0.0032(7)
C15 0.0370(9) 0.0191(8) 0.0266(9) 0.0099(7) -0.0102(7) -0.0026(7)
C16 0.0457(10) 0.0163(8) 0.0304(9) 0.0118(7) -0.0102(8) -0.0068(7)
C17 0.0375(9) 0.0196(8) 0.0256(8) 0.0074(7) -0.0111(7) -0.0078(7)
C18 0.0258(7) 0.0172(8) 0.0211(8) 0.0057(6) -0.0022(6) 0.0006(6)
C19 0.048(2) 0.0193(14) 0.0468(17) 0.0109(14) -0.0154(15) -0.0123(13)
C19A 0.029(4) 0.011(3) 0.024(4) 0.000(3) 0.008(3) 0.000(3)
C20 0.0493(15) 0.0474(17) 0.0470(19) 0.0233(13) -0.0163(12) -0.0227(14)
C20A 0.022(4) 0.019(5) 0.035(5) -0.004(4) -0.005(4) 0.004(4)
C21 0.0295(12) 0.0161(9) 0.0355(11) 0.0056(8) 0.0039(9) -0.0024(8)
C21A 0.021(5) 0.011(5) 0.010(5) 0.005(4) -0.003(4) 0.000(4)
C22 0.0302(10) 0.0230(10) 0.0419(13) 0.0001(8) 0.0021(9) 0.0014(9)
C22A 0.017(5) 0.022(5) 0.030(5) 0.000(4) 0.001(4) -0.002(4)
C23 0.0147(6) 0.0136(7) 0.0173(7) 0.0009(5) 0.0041(5) 0.0000(6)
C24 0.0130(6) 0.0135(7) 0.0176(7) 0.0016(5) 0.0029(5) -0.0032(6)
C25 0.0183(7) 0.0184(8) 0.0157(7) 0.0032(6) -0.0010(5) -0.0022(6)
C26 0.0205(7) 0.0163(7) 0.0166(7) 0.0030(6) 0.0024(6) 0.0027(6)
C27 0.0161(6) 0.0119(7) 0.0192(7) 0.0012(6) 0.0033(5) -0.0001(6)
C28 0.0152(6) 0.0164(7) 0.0168(7) 0.0002(6) -0.0010(5) -0.0011(6)
C29 0.0146(6) 0.0174(8) 0.0234(8) 0.0015(6) 0.0028(5) -0.0038(6)
C30 0.0322(8) 0.0264(9) 0.0235(8) 0.0083(7) 0.0062(6) -0.0033(7)
C31 0.0188(7) 0.0198(8) 0.0271(8) -0.0049(6) 0.0037(6) -0.0067(7)
C32 0.0342(9) 0.0162(8) 0.0427(10) -0.0041(7) 0.0059(8) -0.0002(8)

loop_
_atom_type_symbol
_atom_type_description
_atom_type_scat_dispersion_real
_atom_type_scat_dispersion_imag
_atom_type_scat_source
C C 0.0033 0.0016 'International Tables Vol C Tables 4.2.6.8 and 6.1.1.4'
H H 0.0000 0.0000 'International Tables Vol C Tables 4.2.6.8 and 6.1.1.4'
N N 0.0061 0.0033 'International Tables Vol C Tables 4.2.6.8 and 6.1.1.4'
O O 0.0106 0.0060 'International Tables Vol C Tables 4.2.6.8 and 6.1.1.4'
Zn Zn 0.2839 1.4301 'International Tables Vol C Tables 4.2.6.8 and 6.1.1.4'

loop_
_geom_angle_atom_site_label_1
_geom_angle_atom_site_label_2
_geom_angle_atom_site_label_3
_geom_angle_site_symmetry_1
_geom_angle_site_symmetry_3
_geom_angle
_geom_angle_publ_flag
O2 Zn1 O4 . . 89.12(4) ?
O2 Zn1 O1 . . 89.50(4) ?
O4 Zn1 O1 . . 161.75(4) ?
O2 Zn1 O3 . . 161.66(4) ?
O4 Zn1 O3 . . 88.54(4) ?
O1 Zn1 O3 . . 87.08(4) ?
O2 Zn1 N1 . . 103.03(4) ?
O4 Zn1 N1 . . 96.87(4) ?
O1 Zn1 N1 . . 101.17(4) ?
O3 Zn1 N1 . . 95.31(4) ?
O2 Zn1 Zn1 . 3_655 85.53(3) ?
O4 Zn1 Zn1 . 3_655 80.95(3) ?
O1 Zn1 Zn1 . 3_655 80.80(3) ?
O3 Zn1 Zn1 . 3_655 76.14(3) ?
N1 Zn1 Zn1 . 3_655 171.18(3) ?
C1 O1 Zn1 . . 126.55(9) ?
C12 O2 Zn1 . . 121.15(9) ?
C12 O3 Zn1 3_655 . 132.36(10) ?
C1 O4 Zn1 3_655 . 126.57(10) ?
C27 N1 C23 . . 118.75(12) ?
C27 N1 Zn1 . . 120.95(9) ?
C23 N1 Zn1 . . 120.09(10) ?
C28 N2 C31 . . 117.63(12) ?
C28 N2 C29 . . 124.34(12) ?
C31 N2 C29 . . 117.84(11) ?
C5 N3 C10 . . 120.74(12) ?
C5 N3 C8 . . 120.81(12) ?
C10 N3 C8 . . 117.13(11) ?
C16 N4 C21 . . 121.25(15) ?
C16 N4 C19 . . 121.07(16) ?
C21 N4 C19 . . 117.63(16) ?
C16 N4 C19A . . 120.6(4) ?
C21 N4 C19A . . 110.3(4) ?
C16 N4 C21A . . 116.7(5) ?
C19 N4 C21A . . 108.9(5) ?
C19A N4 C21A . . 122.4(6) ?
O4 C1 O1 3_655 . 125.11(13) ?
O4 C1 C2 3_655 . 117.60(13) ?
O1 C1 C2 . . 117.28(12) ?
C7 C2 C3 . . 117.82(12) ?
C7 C2 C1 . . 121.46(13) ?
C3 C2 C1 . . 120.71(13) ?
C4 C3 C2 . . 121.84(13) ?
C4 C3 H3A . . 119.1 ?
C2 C3 H3A . . 119.1 ?
C3 C4 C5 . . 120.69(13) ?
C3 C4 H4A . . 119.7 ?
C5 C4 H4A . . 119.7 ?
N3 C5 C6 . . 121.70(13) ?
N3 C5 C4 . . 121.37(13) ?
C6 C5 C4 . . 116.93(12) ?
C7 C6 C5 . . 121.17(13) ?
C7 C6 H6A . . 119.4 ?
C5 C6 H6A . . 119.4 ?
C6 C7 C2 . . 121.32(13) ?
C6 C7 H7A . . 119.3 ?
C2 C7 H7A . . 119.3 ?
N3 C8 C9 . . 115.68(13) ?
N3 C8 H8A . . 108.4 ?
C9 C8 H8A . . 108.4 ?
N3 C8 H8B . . 108.4 ?
C9 C8 H8B . . 108.4 ?
H8A C8 H8B . . 107.4 ?
C8 C9 H9A . . 109.5 ?
C8 C9 H9B . . 109.5 ?
H9A C9 H9B . . 109.5 ?
C8 C9 H9C . . 109.5 ?
H9A C9 H9C . . 109.5 ?
H9B C9 H9C . . 109.5 ?
N3 C10 C11 . . 113.65(12) ?
N3 C10 H10A . . 108.8 ?
C11 C10 H10A . . 108.8 ?
N3 C10 H10B . . 108.8 ?
C11 C10 H10B . . 108.8 ?
H10A C10 H10B . . 107.7 ?
C10 C11 H11A . . 109.5 ?
C10 C11 H11B . . 109.5 ?
H11A C11 H11B . . 109.5 ?
C10 C11 H11C . . 109.5 ?
H11A C11 H11C . . 109.5 ?
H11B C11 H11C . . 109.5 ?
O3 C12 O2 3_655 . 124.80(14) ?
O3 C12 C13 3_655 . 117.40(13) ?
O2 C12 C13 . . 117.79(13) ?
C14 C13 C18 . . 117.65(14) ?
C14 C13 C12 . . 120.99(13) ?
C18 C13 C12 . . 121.36(13) ?
C15 C14 C13 . . 121.76(15) ?
C15 C14 H14A . . 119.1 ?
C13 C14 H14A . . 119.1 ?
C14 C15 C16 . . 121.05(15) ?
C14 C15 H15A . . 119.5 ?
C16 C15 H15A . . 119.5 ?
N4 C16 C15 . . 121.43(15) ?
N4 C16 C17 . . 121.65(15) ?
C15 C16 C17 . . 116.92(14) ?
C18 C17 C16 . . 120.93(15) ?
C18 C17 H17A . . 119.5 ?
C16 C17 H17A . . 119.5 ?
C17 C18 C13 . . 121.68(14) ?
C17 C18 H18A . . 119.2 ?
C13 C18 H18A . . 119.2 ?
N4 C19 C20 . . 108.2(3) ?
N4 C19 H19A . . 110.1 ?
C20 C19 H19A . . 110.1 ?
N4 C19 H19B . . 110.1 ?
C20 C19 H19B . . 110.1 ?
H19A C19 H19B . . 108.4 ?
C19 C20 H20A . . 109.5 ?
C19 C20 H20B . . 109.5 ?
H20A C20 H20B . . 109.5 ?
C19 C20 H20C . . 109.5 ?
H20A C20 H20C . . 109.5 ?
H20B C20 H20C . . 109.5 ?
C20A C19A N4 . . 98.6(6) ?
C20A C19A H19C . . 112.0 ?
N4 C19A H19C . . 112.0 ?
C20A C19A H19D . . 112.0 ?
N4 C19A H19D . . 112.0 ?
H19C C19A H19D . . 109.7 ?
C19A C20A H20D . . 109.5 ?
C19A C20A H20E . . 109.5 ?
H20D C20A H20E . . 109.5 ?
C19A C20A H20F . . 109.5 ?
H20D C20A H20F . . 109.5 ?
H20E C20A H20F . . 109.5 ?
N4 C21 C22 . . 110.67(18) ?
N4 C21 H21A . . 109.5 ?
C22 C21 H21A . . 109.5 ?
N4 C21 H21B . . 109.5 ?
C22 C21 H21B . . 109.5 ?
H21A C21 H21B . . 108.1 ?
C21 C22 H22A . . 109.5 ?
C21 C22 H22B . . 109.5 ?
H22A C22 H22B . . 109.5 ?
C21 C22 H22C . . 109.5 ?
H22A C22 H22C . . 109.5 ?
H22B C22 H22C . . 109.5 ?
C22A C21A N4 . . 92.2(9) ?
C22A C21A H21C . . 113.2 ?
N4 C21A H21C . . 113.2 ?
C22A C21A H21D . . 113.2 ?
N4 C21A H21D . . 113.2 ?
H21C C21A H21D . . 110.6 ?
C21A C22A H22D . . 109.5 ?
C21A C22A H22E . . 109.5 ?
H22D C22A H22E . . 109.5 ?
C21A C22A H22F . . 109.5 ?
H22D C22A H22F . . 109.5 ?
H22E C22A H22F . . 109.5 ?
N1 C23 C24 . . 122.65(13) ?
N1 C23 H23A . . 118.7 ?
C24 C23 H23A . . 118.7 ?
C23 C24 C25 . . 118.02(13) ?
C23 C24 C28 . . 121.06(13) ?
C25 C24 C28 . . 120.39(13) ?
C26 C25 C24 . . 119.61(13) ?
C26 C25 H25A . . 120.2 ?
C24 C25 H25A . . 120.2 ?
C25 C26 C27 . . 118.67(14) ?
C25 C26 H26A . . 120.7 ?
C27 C26 H26A . . 120.7 ?
N1 C27 C26 . . 122.28(13) ?
N1 C27 H27A . . 118.9 ?
C26 C27 H27A . . 118.9 ?
O5 C28 N2 . . 122.70(13) ?
O5 C28 C24 . . 118.24(12) ?
N2 C28 C24 . . 119.05(12) ?
N2 C29 C30 . . 112.26(12) ?
N2 C29 H29A . . 109.2 ?
C30 C29 H29A . . 109.2 ?
N2 C29 H29B . . 109.2 ?
C30 C29 H29B . . 109.2 ?
H29A C29 H29B . . 107.9 ?
C29 C30 H30A . . 109.5 ?
C29 C30 H30B . . 109.5 ?
H30A C30 H30B . . 109.5 ?
C29 C30 H30C . . 109.5 ?
H30A C30 H30C . . 109.5 ?
H30B C30 H30C . . 109.5 ?
N2 C31 C32 . . 113.34(13) ?
N2 C31 H31A . . 108.9 ?
C32 C31 H31A . . 108.9 ?
N2 C31 H31B . . 108.9 ?
C32 C31 H31B . . 108.9 ?
H31A C31 H31B . . 107.7 ?
C31 C32 H32A . . 109.5 ?
C31 C32 H32B . . 109.5 ?
H32A C32 H32B . . 109.5 ?
C31 C32 H32C . . 109.5 ?
H32A C32 H32C . . 109.5 ?
H32B C32 H32C . . 109.5 ?

loop_
_geom_bond_atom_site_label_1
_geom_bond_atom_site_label_2
_geom_bond_site_symmetry_2
_geom_bond_distance
_geom_bond_publ_flag
Zn1 Zn1 3_655 2.8874(3) y
Zn1 O1 . 2.0349(10) y
Zn1 O2 . 2.0251(10) y
Zn1 O3 . 2.0465(10) y
Zn1 O4 . 2.0337(10) y
Zn1 N1 . 2.0484(12) y
O1 C1 . 1.2664(18) ?
O2 C12 . 1.2673(18) ?
O3 C12 3_655 1.2599(18) ?
O4 C1 3_655 1.2599(17) ?
O5 C28 . 1.2339(17) ?
N1 C23 . 1.3439(18) ?
N1 C27 . 1.3403(19) ?
N2 C28 . 1.3415(17) ?
N2 C29 . 1.4721(18) ?
N2 C31 . 1.4678(19) ?
N3 C5 . 1.3760(17) ?
N3 C8 . 1.4620(18) ?
N3 C10 . 1.4612(18) ?
N4 C16 . 1.370(2) ?
N4 C19 . 1.488(3) ?
N4 C19A . 1.515(6) ?
N4 C21 . 1.472(2) ?
N4 C21A . 1.527(8) ?
C1 O4 3_655 1.2599(17) ?
C1 C2 . 1.4896(19) ?
C2 C3 . 1.391(2) ?
C2 C7 . 1.390(2) ?
C3 C4 . 1.3826(19) ?
C3 H3A . 0.95 ?
C4 C5 . 1.413(2) ?
C4 H4A . 0.95 ?
C5 C6 . 1.412(2) ?
C6 C7 . 1.3845(19) ?
C6 H6A . 0.95 ?
C7 H7A . 0.95 ?
C8 C9 . 1.526(2) ?
C8 H8A . 0.99 ?
C8 H8B . 0.99 ?
C9 H9A . 0.98 ?
C9 H9B . 0.98 ?
C9 H9C . 0.98 ?
C10 C11 . 1.524(2) ?
C10 H10A . 0.99 ?
C10 H10B . 0.99 ?
C11 H11A . 0.98 ?
C11 H11B . 0.98 ?
C11 H11C . 0.98 ?
C12 O3 3_655 1.2599(18) ?
C12 C13 . 1.486(2) ?
C13 C14 . 1.388(2) ?
C13 C18 . 1.391(2) ?
C14 C15 . 1.377(2) ?
C14 H14A . 0.95 ?
C15 C16 . 1.407(2) ?
C15 H15A . 0.95 ?
C16 C17 . 1.414(2) ?
C17 C18 . 1.376(2) ?
C17 H17A . 0.95 ?
C18 H18A . 0.95 ?
C19 C20 . 1.504(4) ?
C19 H19A . 0.99 ?
C19 H19B . 0.99 ?
C19A C20A . 1.514(7) ?
C19A H19C . 0.99 ?
C19A H19D . 0.99 ?
C20 H20A . 0.98 ?
C20 H20B . 0.98 ?
C20 H20C . 0.98 ?
C20A H20D . 0.98 ?
C20A H20E . 0.98 ?
C20A H20F . 0.98 ?
C21 C22 . 1.508(3) ?
C21 H21A . 0.99 ?
C21 H21B . 0.99 ?
C21A C22A . 1.514(8) ?
C21A H21C . 0.99 ?
C21A H21D . 0.99 ?
C22 H22A . 0.98 ?
C22 H22B . 0.98 ?
C22 H22C . 0.98 ?
C22A H22D . 0.98 ?
C22A H22E . 0.98 ?
C22A H22F . 0.98 ?
C23 C24 . 1.382(2) ?
C23 H23A . 0.95 ?
C24 C25 . 1.393(2) ?
C24 C28 . 1.509(2) ?
C25 C26 . 1.382(2) ?
C25 H25A . 0.95 ?
C26 C27 . 1.383(2) ?
C26 H26A . 0.95 ?
C27 H27A . 0.95 ?
C29 C30 . 1.512(2) ?
C29 H29A . 0.99 ?
C29 H29B . 0.99 ?
C30 H30A . 0.98 ?
C30 H30B . 0.98 ?
C30 H30C . 0.98 ?
C31 C32 . 1.518(2) ?
C31 H31A . 0.99 ?
C31 H31B . 0.99 ?
C32 H32A . 0.98 ?
C32 H32B . 0.98 ?
C32 H32C . 0.98 ?

loop_
_geom_hbond_atom_site_label_D
_geom_hbond_atom_site_label_H
_geom_hbond_atom_site_label_A
_geom_hbond_site_symmetry_A
_geom_hbond_distance_DH
_geom_hbond_distance_HA
_geom_hbond_distance_DA
_geom_hbond_angle_DHA
_geom_hbond_publ_flag
C10 H10A O5 4_665 0.99 2.49 3.390(2) 151 yes
C21 H21B Cg1 1_565 0.99 2.94 3.879(3) 163 yes
C29 H29A Cg1 3_555 0.99 2.87 3.637(2) 137 yes

loop_
_geom_torsion_atom_site_label_1
_geom_torsion_atom_site_label_2
_geom_torsion_atom_site_label_3
_geom_torsion_atom_site_label_4
_geom_torsion_site_symmetry_1
_geom_torsion_site_symmetry_2
_geom_torsion_site_symmetry_3
_geom_torsion_site_symmetry_4
_geom_torsion
_geom_torsion_publ_flag
O2 Zn1 O1 C1 . . . . 86.39(12) ?
O4 Zn1 O1 C1 . . . . 0.7(2) ?
O3 Zn1 O1 C1 . . . . -75.59(12) ?
N1 Zn1 O1 C1 . . . . -170.43(12) ?
Zn1 Zn1 O1 C1 3_655 . . . 0.84(11) ?
O4 Zn1 O2 C12 . . . . 80.83(11) ?
O1 Zn1 O2 C12 . . . . -80.97(11) ?
O3 Zn1 O2 C12 . . . . -1.8(2) ?
N1 Zn1 O2 C12 . . . . 177.68(10) ?
Zn1 Zn1 O2 C12 3_655 . . . -0.16(10) ?
O2 Zn1 O3 C12 . . . 3_655 3.0(2) ?
O4 Zn1 O3 C12 . . . 3_655 -79.71(13) ?
O1 Zn1 O3 C12 . . . 3_655 82.56(13) ?
N1 Zn1 O3 C12 . . . 3_655 -176.48(13) ?
Zn1 Zn1 O3 C12 3_655 . . 3_655 1.32(12) ?
O2 Zn1 O4 C1 . . . 3_655 -84.71(12) ?
O1 Zn1 O4 C1 . . . 3_655 1.0(2) ?
O3 Zn1 O4 C1 . . . 3_655 77.11(12) ?
N1 Zn1 O4 C1 . . . 3_655 172.28(12) ?
Zn1 Zn1 O4 C1 3_655 . . 3_655 0.91(12) ?
O2 Zn1 N1 C27 . . . . -56.86(11) ?
O4 Zn1 N1 C27 . . . . 33.82(11) ?
O1 Zn1 N1 C27 . . . . -148.95(10) ?
O3 Zn1 N1 C27 . . . . 122.98(10) ?
O2 Zn1 N1 C23 . . . . 128.42(10) ?
O4 Zn1 N1 C23 . . . . -140.90(10) ?
O1 Zn1 N1 C23 . . . . 36.33(11) ?
O3 Zn1 N1 C23 . . . . -51.73(10) ?
Zn1 O1 C1 O4 . . . 3_655 -1.8(2) ?
Zn1 O1 C1 C2 . . . . 177.44(9) ?
O4 C1 C2 C7 3_655 . . . -2.5(2) ?
O1 C1 C2 C7 . . . . 178.20(13) ?
O4 C1 C2 C3 3_655 . . . 176.53(13) ?
O1 C1 C2 C3 . . . . -2.8(2) ?
C7 C2 C3 C4 . . . . 4.3(2) ?
C1 C2 C3 C4 . . . . -174.77(13) ?
C2 C3 C4 C5 . . . . -1.2(2) ?
C10 N3 C5 C6 . . . . 163.01(13) ?
C8 N3 C5 C6 . . . . -3.5(2) ?
C10 N3 C5 C4 . . . . -17.2(2) ?
C8 N3 C5 C4 . . . . 176.24(13) ?
C3 C4 C5 N3 . . . . 177.03(13) ?
C3 C4 C5 C6 . . . . -3.2(2) ?
N3 C5 C6 C7 . . . . -175.71(14) ?
C4 C5 C6 C7 . . . . 4.5(2) ?
C5 C6 C7 C2 . . . . -1.5(2) ?
C3 C2 C7 C6 . . . . -2.9(2) ?
C1 C2 C7 C6 . . . . 176.11(14) ?
C5 N3 C8 C9 . . . . 82.09(17) ?
C10 N3 C8 C9 . . . . -84.90(15) ?
C5 N3 C10 C11 . . . . -74.11(17) ?
C8 N3 C10 C11 . . . . 92.88(15) ?
Zn1 O2 C12 O3 . . . 3_655 -0.69(19) ?
Zn1 O2 C12 C13 . . . . 178.81(9) ?
O3 C12 C13 C14 3_655 . . . 175.86(14) ?
O2 C12 C13 C14 . . . . -3.7(2) ?
O3 C12 C13 C18 3_655 . . . -3.1(2) ?
O2 C12 C13 C18 . . . . 177.38(13) ?
C18 C13 C14 C15 . . . . 1.0(2) ?
C12 C13 C14 C15 . . . . -177.97(15) ?
C13 C14 C15 C16 . . . . -0.5(3) ?
C21 N4 C16 C15 . . . . -9.2(3) ?
C19 N4 C16 C15 . . . . 168.0(2) ?
C19A N4 C16 C15 . . . . -155.2(4) ?
C21A N4 C16 C15 . . . . 31.6(6) ?
C21 N4 C16 C17 . . . . 169.95(19) ?
C19 N4 C16 C17 . . . . -12.8(3) ?
C19A N4 C16 C17 . . . . 24.0(5) ?
C21A N4 C16 C17 . . . . -149.3(5) ?
C14 C15 C16 N4 . . . . 178.53(19) ?
C14 C15 C16 C17 . . . . -0.7(3) ?
N4 C16 C17 C18 . . . . -177.90(19) ?
C15 C16 C17 C18 . . . . 1.3(3) ?
C16 C17 C18 C13 . . . . -0.8(3) ?
C14 C13 C18 C17 . . . . -0.4(2) ?
C12 C13 C18 C17 . . . . 178.60(15) ?
C16 N4 C19 C20 . . . . 92.3(3) ?
C21 N4 C19 C20 . . . . -90.3(2) ?
C19A N4 C19 C20 . . . . -6.4(7) ?
C21A N4 C19 C20 . . . . -128.3(5) ?
C16 N4 C19A C20A . . . . -99.3(6) ?
C21 N4 C19A C20A . . . . 111.4(5) ?
C19 N4 C19A C20A . . . . 1.3(4) ?
C21A N4 C19A C20A . . . . 73.6(8) ?
C16 N4 C21 C22 . . . . 88.0(2) ?
C19 N4 C21 C22 . . . . -89.4(3) ?
C19A N4 C21 C22 . . . . -123.0(4) ?
C21A N4 C21 C22 . . . . -5.3(8) ?
C16 N4 C21A C22A . . . . -98.4(8) ?
C21 N4 C21A C22A . . . . 8.8(6) ?
C19 N4 C21A C22A . . . . 120.2(8) ?
C19A N4 C21A C22A . . . . 88.5(9) ?
C27 N1 C23 C24 . . . . -0.2(2) ?
Zn1 N1 C23 C24 . . . . 174.59(10) ?
N1 C23 C24 C25 . . . . 0.6(2) ?
N1 C23 C24 C28 . . . . -171.13(12) ?
C23 C24 C25 C26 . . . . 0.1(2) ?
C28 C24 C25 C26 . . . . 171.85(13) ?
C24 C25 C26 C27 . . . . -1.0(2) ?
C23 N1 C27 C26 . . . . -0.8(2) ?
Zn1 N1 C27 C26 . . . . -175.60(10) ?
C25 C26 C27 N1 . . . . 1.5(2) ?
C31 N2 C28 O5 . . . . -2.0(2) ?
C29 N2 C28 O5 . . . . 172.87(13) ?
C31 N2 C28 C24 . . . . 176.98(12) ?
C29 N2 C28 C24 . . . . -8.2(2) ?
C23 C24 C28 O5 . . . . 106.09(16) ?
C25 C24 C28 O5 . . . . -65.45(18) ?
C23 C24 C28 N2 . . . . -72.92(18) ?
C25 C24 C28 N2 . . . . 115.54(15) ?
C28 N2 C29 C30 . . . . 114.21(15) ?
C31 N2 C29 C30 . . . . -70.95(16) ?
C28 N2 C31 C32 . . . . -76.65(17) ?
C29 N2 C31 C32 . . . . 108.16(15) ?
